data_1564855
loop_
_publ_author_name
'Zhang, Cai-Xia'
'Fang, Duo-Wen'
'Wang, Jun-Ling'
'Jia, Ai-Quan'
'Zhang, Qian-Feng'

_publ_section_title
;
 Syntheses, characterizations, and reactivities of new
 1,4,7-trimethyl-l,4,7-triazacyclononane (Me3tacn) molybdenum and tungsten
 complexes
;
_journal_name_full 'Inorganica Chimica Acta'
_journal_page_first 119599
_journal_paper_doi 10.1016/j.ica.2020.119599
_journal_volume 507
_journal_year 2020
_chemical_formula_moiety 'C12 H21 N3 O3 W'
_chemical_formula_sum 'C12 H21 N3 O3 W'
_chemical_formula_weight 439.17
_space_group_crystal_system orthorhombic
_space_group_IT_number 62
_space_group_name_Hall '-P 2ac 2n'
_space_group_name_H-M_alt 'P n m a'
_atom_sites_solution_hydrogens geom
_audit_creation_method SHELXL-2014/7
_cell_angle_alpha 90
_cell_angle_beta 90
_cell_angle_gamma 90
_cell_formula_units_Z 4
_cell_length_a 13.859(2)
_cell_length_b 13.042(2)
_cell_length_c 8.2384(13)
_cell_measurement_reflns_used 1876
_cell_measurement_temperature 296(2)
_cell_measurement_theta_max 24.29
_cell_measurement_theta_min 2.88
_cell_volume 1489.1(4)
_computing_cell_refinement 'Bruker SAINT'
_computing_data_collection 'Bruker APEX2'
_computing_data_reduction 'Bruker SAINT'
_computing_molecular_graphics 'Bruker SHELXTL'
_computing_publication_material 'Bruker SHELXTL'
_computing_structure_refinement 'SHELXL-2014/7 (Sheldrick, 2014)'
_computing_structure_solution 'SHELXS-97 (Sheldrick 2008)'
_diffrn_ambient_temperature 296(2)
_diffrn_measured_fraction_theta_full 0.980
_diffrn_measured_fraction_theta_max 0.920
_diffrn_measurement_device_type 'Bruker APEX-II CCD'
_diffrn_measurement_method '\f and \w scans'
_diffrn_radiation_type MoK\a
_diffrn_radiation_wavelength 0.71073
_diffrn_reflns_av_R_equivalents 0.0585
_diffrn_reflns_av_unetI/netI 0.0541
_diffrn_reflns_Laue_measured_fraction_full 0.980
_diffrn_reflns_Laue_measured_fraction_max 0.920
_diffrn_reflns_limit_h_max 12
_diffrn_reflns_limit_h_min -18
_diffrn_reflns_limit_k_max 12
_diffrn_reflns_limit_k_min -16
_diffrn_reflns_limit_l_max 10
_diffrn_reflns_limit_l_min -7
_diffrn_reflns_number 4141
_diffrn_reflns_point_group_measured_fraction_full 0.980
_diffrn_reflns_point_group_measured_fraction_max 0.920
_diffrn_reflns_theta_full 25.242
_diffrn_reflns_theta_max 27.517
_diffrn_reflns_theta_min 2.876
_exptl_absorpt_coefficient_mu 7.765
_exptl_absorpt_correction_type multi-scan
_exptl_absorpt_process_details sadabs
_exptl_crystal_colour yellow
_exptl_crystal_density_diffrn 1.959
_exptl_crystal_description block
_exptl_crystal_F_000 848
_exptl_crystal_size_max 0.200
_exptl_crystal_size_mid 0.180
_exptl_crystal_size_min 0.140
_exptl_transmission_factor_max 0.337
_exptl_transmission_factor_min 0.231
_refine_diff_density_max 2.115
_refine_diff_density_min -1.138
_refine_diff_density_rms 0.192
_refine_ls_extinction_coef .
_refine_ls_extinction_method none
_refine_ls_goodness_of_fit_ref 0.868
_refine_ls_hydrogen_treatment constr
_refine_ls_matrix_type full
_refine_ls_number_parameters 95
_refine_ls_number_reflns 1638
_refine_ls_number_restraints 0
_refine_ls_restrained_S_all 0.868
_refine_ls_R_factor_all 0.0504
_refine_ls_R_factor_gt 0.0389
_refine_ls_shift/su_max 0.001
_refine_ls_shift/su_mean 0.000
_refine_ls_structure_factor_coef Fsqd
_refine_ls_weighting_details 'w=1/[\s^2^(Fo^2^)+(0.0600P)^2^+0.8824P] where P=(Fo^2^+2Fc^2^)/3'
_refine_ls_weighting_scheme calc
_refine_ls_wR_factor_gt 0.0917
_refine_ls_wR_factor_ref 0.0976
_reflns_Friedel_coverage 0.000
_reflns_Friedel_fraction_full .
_reflns_Friedel_fraction_max .
_reflns_number_gt 1264
_reflns_number_total 1638
_reflns_threshold_expression 'I > 2\s(I)'
_cod_data_source_file 1a.cif
_cod_data_source_block PNMA
_cod_original_cell_volume 1489.0(4)
_cod_database_code 1564855
_shelx_shelxl_version_number 2014/7
_shelx_space_group_comment
; 
The symmetry employed for this shelxl refinement is uniquely defined 
by the following loop, which should always be used as a source of 
symmetry information in preference to the above space-group names. 
They are only intended as comments. 
;
_shelx_estimated_absorpt_t_min 0.306
_shelx_estimated_absorpt_t_max 0.409

loop_
_space_group_symop_operation_xyz
'x, y, z'
'-x+1/2, -y, z+1/2'
'-x, y+1/2, -z'
'x+1/2, -y+1/2, -z+1/2'
'-x, -y, -z'
'x-1/2, y, -z-1/2'
'x, -y-1/2, z'
'-x-1/2, y-1/2, z-1/2'

loop_
_atom_site_label
_atom_site_type_symbol
_atom_site_fract_x
_atom_site_fract_y
_atom_site_fract_z
_atom_site_U_iso_or_equiv
_atom_site_adp_type
_atom_site_occupancy
_atom_site_site_symmetry_order
_atom_site_calc_flag
_atom_site_refinement_flags_posn
_atom_site_refinement_flags_adp
_atom_site_refinement_flags_occupancy
_atom_site_disorder_assembly
_atom_site_disorder_group
W1 W 0.88316(2) 0.7500 1.03123(5) 0.03760(17) Uani 1 2 d S T P . .
O1 O 0.9175(5) 0.5926(5) 1.3026(10) 0.092(2) Uani 1 1 d . . . . .
C2 C 1.0221(8) 0.7500 0.9876(13) 0.062(4) Uani 1 2 d S T P . .
N1 N 0.7178(6) 0.7500 1.0296(11) 0.049(2) Uani 1 2 d S T P . .
N2 N 0.8422(5) 0.6415(6) 0.8196(10) 0.069(2) Uani 1 1 d . . . . .
O2 O 1.0992(8) 0.7500 0.9672(13) 0.134(7) Uani 1 2 d S T P . .
C1 C 0.9020(5) 0.6441(7) 1.2005(10) 0.054(2) Uani 1 1 d . . . . .
C7 C 0.6769(8) 0.7500 1.1975(15) 0.072(4) Uani 1 2 d S T P . .
C3 C 0.6862(8) 0.6540(10) 0.9426(13) 0.104(4) Uani 1 1 d . . . . .
H3A H 0.6691 0.6039 1.0248 0.125 Uiso 1 1 calc R U . . .
H3B H 0.6275 0.6704 0.8840 0.125 Uiso 1 1 calc R U . . .
C6 C 0.9093(7) 0.5536(8) 0.8123(15) 0.097(4) Uani 1 1 d . . . . .
H6A H 0.9003 0.5112 0.9064 0.145 Uiso 1 1 calc R U . . .
H6B H 0.9745 0.5783 0.8097 0.145 Uiso 1 1 calc R U . . .
H6C H 0.8966 0.5142 0.7162 0.145 Uiso 1 1 calc R U . . .
C4 C 0.7446(8) 0.6091(10) 0.841(3) 0.188(10) Uani 1 1 d . . . . .
H4A H 0.7142 0.6125 0.7347 0.225 Uiso 1 1 calc R U . . .
H4B H 0.7467 0.5372 0.8705 0.225 Uiso 1 1 calc R U . . .
C5 C 0.8499(11) 0.6982(11) 0.6661(14) 0.155(7) Uani 1 1 d . . . . .
H5A H 0.9089 0.6761 0.6134 0.186 Uiso 1 1 calc R U . . .
H5B H 0.7969 0.6761 0.5976 0.186 Uiso 1 1 calc R U . . .

loop_
_atom_site_aniso_label
_atom_site_aniso_U_11
_atom_site_aniso_U_22
_atom_site_aniso_U_33
_atom_site_aniso_U_23
_atom_site_aniso_U_13
_atom_site_aniso_U_12
W1 0.0362(2) 0.0459(3) 0.0308(3) 0.000 0.00230(15) 0.000
O1 0.116(5) 0.085(5) 0.076(6) 0.020(4) 0.012(5) 0.026(4)
C2 0.030(5) 0.125(12) 0.031(7) 0.000 -0.015(4) 0.000
N1 0.043(4) 0.063(6) 0.043(6) 0.000 0.006(4) 0.000
N2 0.057(4) 0.078(5) 0.071(6) -0.033(4) -0.027(4) 0.019(4)
O2 0.066(7) 0.29(2) 0.047(7) 0.000 0.005(5) 0.000
C1 0.051(4) 0.073(6) 0.037(5) 0.000(4) -0.005(3) 0.023(4)
C7 0.048(6) 0.126(11) 0.041(8) 0.000 0.017(5) 0.000
C3 0.089(7) 0.135(11) 0.088(9) -0.036(8) 0.024(6) -0.070(8)
C6 0.102(7) 0.086(7) 0.101(10) -0.059(7) -0.018(7) 0.037(6)
C4 0.069(7) 0.144(12) 0.35(3) -0.178(16) -0.010(11) 0.000(7)
C5 0.226(13) 0.207(17) 0.033(7) -0.019(7) -0.001(8) 0.134(12)

loop_
_atom_type_symbol
_atom_type_description
_atom_type_scat_dispersion_real
_atom_type_scat_dispersion_imag
_atom_type_scat_source
C C 0.0033 0.0016 'International Tables Vol C Tables 4.2.6.8 and 6.1.1.4'
H H 0.0000 0.0000 'International Tables Vol C Tables 4.2.6.8 and 6.1.1.4'
N N 0.0061 0.0033 'International Tables Vol C Tables 4.2.6.8 and 6.1.1.4'
O O 0.0106 0.0060 'International Tables Vol C Tables 4.2.6.8 and 6.1.1.4'
W W -0.8490 6.8722 'International Tables Vol C Tables 4.2.6.8 and 6.1.1.4'

loop_
_geom_angle_atom_site_label_1
_geom_angle_atom_site_label_2
_geom_angle_atom_site_label_3
_geom_angle
_geom_angle_site_symmetry_1
_geom_angle_site_symmetry_3
C2 W1 C1 90.0(3) . .
C2 W1 C1 90.0(3) . 7_575
C1 W1 C1 88.5(5) . 7_575
C2 W1 N1 169.1(4) . .
C1 W1 N1 97.8(3) . .
C1 W1 N1 97.8(3) 7_575 .
C2 W1 N2 95.9(3) . .
C1 W1 N2 97.8(3) . .
C1 W1 N2 171.4(3) 7_575 .
N1 W1 N2 75.6(2) . .
C2 W1 N2 95.9(3) . 7_575
C1 W1 N2 171.4(3) . 7_575
C1 W1 N2 97.8(3) 7_575 7_575
N1 W1 N2 75.6(2) . 7_575
N2 W1 N2 75.3(4) . 7_575
O2 C2 W1 178.3(11) . .
C7 N1 C3 109.3(6) . 7_575
C7 N1 C3 109.3(6) . .
C3 N1 C3 112.3(12) 7_575 .
C7 N1 W1 112.0(7) . .
C3 N1 W1 107.1(6) 7_575 .
C3 N1 W1 107.1(6) . .
C4 N2 C5 108.8(11) . .
C4 N2 C6 111.8(9) . .
C5 N2 C6 108.1(9) . .
C4 N2 W1 108.8(8) . .
C5 N2 W1 108.9(7) . .
C6 N2 W1 110.5(5) . .
O1 C1 W1 172.9(8) . .
C4 C3 N1 119.9(9) . .
C3 C4 N2 122.2(10) . .
C5 C5 N2 120.2(6) 7_575 .

loop_
_geom_bond_atom_site_label_1
_geom_bond_atom_site_label_2
_geom_bond_distance
_geom_bond_site_symmetry_2
W1 C2 1.959(11) .
W1 C1 1.980(9) .
W1 C1 1.980(9) 7_575
W1 N1 2.292(9) .
W1 N2 2.316(7) .
W1 N2 2.316(7) 7_575
O1 C1 1.098(10) .
C2 O2 1.082(14) .
N1 C7 1.494(14) .
N1 C3 1.507(12) 7_575
N1 C3 1.507(12) .
N2 C4 1.428(14) .
N2 C5 1.468(15) .
N2 C6 1.477(11) .
C3 C4 1.306(16) .
C5 C5 1.35(3) 7_575
